data_7101441
loop_
_publ_author_name
'Shinobu Itoh'
'Takayuki Nagataki'
'Yoshimitsu Tachi'

_publ_section_title
;
Ni(II)(TPA) as an efficient catalyst for alkane
hydroxylation with m-CPBA
;
_journal_issue 38
_journal_name_full 'Chemical Communications'
_journal_paper_doi 10.1039/b608311k
_journal_year 2006
_chemical_absolute_configuration 'CHOOSE rm ad rmad syn or unk'
_chemical_formula_moiety 'C44 H43 B N4 O3 Ni '
_chemical_formula_sum 'C44 H43 B N4 Ni O3'
_chemical_formula_weight 745.36
_space_group_IT_number 29
_space_group_name_Hall 'P 2c -2ac'
_space_group_name_H-M_alt 'P c a 21'
_symmetry_cell_setting orthorhombic
_symmetry_Int_Tables_number 29
_symmetry_space_group_name_Hall 'P 2c -2ac'
_symmetry_space_group_name_H-M 'P c a 21'
_cell_angle_alpha 90.0000
_cell_angle_beta 90.0000
_cell_angle_gamma 90.0000
_cell_formula_units_Z 4
_cell_length_a 31.474(7)
_cell_length_b 14.028(4)
_cell_length_c 9.3475(18)
_cell_measurement_reflns_used 23437
_cell_measurement_temperature 173.1
_cell_measurement_theta_max 27.5
_cell_measurement_theta_min 3.2
_cell_volume 4127.2(17)
_computing_cell_refinement PROCESS-AUTO
_computing_data_collection PROCESS-AUTO
_computing_data_reduction CrystalStructure
_computing_molecular_graphics ORTEP3
_computing_publication_material 'CrystalStructure 3.7.0'
_computing_structure_refinement CRYSTALS
_computing_structure_solution SIR92
_diffrn_detector_area_resol_mean 10.00
_diffrn_measured_fraction_theta_full 0.998
_diffrn_measured_fraction_theta_max 0.998
_diffrn_measurement_device_type 'Rigaku RAXIS-RAPID'
_diffrn_measurement_method \w
_diffrn_radiation_type 'Mo K\a'
_diffrn_radiation_wavelength 0.71075
_diffrn_reflns_av_R_equivalents 0.036
_diffrn_reflns_limit_h_max 40
_diffrn_reflns_limit_h_min -40
_diffrn_reflns_limit_k_max 18
_diffrn_reflns_limit_k_min -18
_diffrn_reflns_limit_l_max 11
_diffrn_reflns_limit_l_min -12
_diffrn_reflns_number 37384
_diffrn_reflns_theta_full 27.48
_diffrn_reflns_theta_max 27.48
_exptl_absorpt_coefficient_mu 0.512
_exptl_absorpt_correction_T_max 0.926
_exptl_absorpt_correction_T_min 0.681
_exptl_absorpt_correction_type multi-scan
_exptl_absorpt_process_details
;
Higashi, T. (1995). Program for Absorption Correction.
Rigaku Corporation, Tokyo, Japan.
;
_exptl_crystal_colour purple
_exptl_crystal_density_diffrn 1.199
_exptl_crystal_density_method 'not measured'
_exptl_crystal_description prism
_exptl_crystal_F_000 1568.00
_exptl_crystal_size_max 0.36
_exptl_crystal_size_mid 0.25
_exptl_crystal_size_min 0.15
_refine_diff_density_max 1.51
_refine_diff_density_min -1.40
_refine_ls_abs_structure_details 'Flack, H. D. (1983), Acta Cryst. A39, 876-881. 4055 Friedel Pairs'
_refine_ls_abs_structure_Flack 0.01(2)
_refine_ls_extinction_method none
_refine_ls_goodness_of_fit_ref 1.007
_refine_ls_hydrogen_treatment refall
_refine_ls_number_parameters 520
_refine_ls_number_reflns 5347
_refine_ls_R_factor_gt 0.0576
_refine_ls_shift/su_max 0.0000
_refine_ls_structure_factor_coef F
_refine_ls_weighting_details 'w = 1/[0.0038Fo^2^ + 1.0000\s(Fo^2^)]'
_refine_ls_weighting_scheme calc
_refine_ls_wR_factor_ref 0.0958
_reflns_number_gt 3993
_reflns_number_total 9070
_reflns_threshold_expression F^2^>2.0\s(F^2^)
_cod_data_source_file b608311k.txt
_cod_original_formula_sum 'C44 H43 B N4 O3 Ni '
_cod_database_code 7101441

loop_
_symmetry_equiv_pos_site_id
_symmetry_equiv_pos_as_xyz
1 +X,+Y,+Z
2 1/2-X,+Y,1/2+Z
3 1/2+X,-Y,+Z
4 -X,-Y,1/2+Z

loop_
_atom_site_label
_atom_site_type_symbol
_atom_site_fract_x
_atom_site_fract_y
_atom_site_fract_z
_atom_site_U_iso_or_equiv
_atom_site_adp_type
_atom_site_occupancy
_atom_site_symmetry_multiplicity
_atom_site_calc_flag
_atom_site_refinement_flags
Ni(1) Ni 0.66154(2) 0.81849(6) 0.70134(18) 0.0435(2) Uani 1.00 1 d .
O(1) O 0.66322(16) 0.8781(4) 0.9020(5) 0.0552(17) Uani 1.00 1 d .
O(2) O 0.72408(17) 0.8290(4) 0.9884(5) 0.0598(18) Uani 1.00 1 d .
O(3) O 0.72413(12) 0.7803(3) 0.7132(6) 0.0514(13) Uani 1.00 1 d .
N(1) N 0.59631(18) 0.8479(4) 0.6836(8) 0.056(2) Uani 1.00 1 d .
N(2) N 0.63810(19) 0.6941(5) 0.7935(7) 0.050(2) Uani 1.00 1 d .
N(3) N 0.65327(19) 0.7567(5) 0.5037(7) 0.050(2) Uani 1.00 1 d .
N(4) N 0.6640(2) 0.9533(4) 0.6038(7) 0.052(2) Uani 1.00 1 d .
C(1) C 0.5745(3) 0.7942(7) 0.7978(11) 0.068(3) Uani 1.00 1 d .
C(2) C 0.5951(2) 0.6992(6) 0.8181(9) 0.062(2) Uani 1.00 1 d .
C(3) C 0.5735(2) 0.6143(9) 0.8645(10) 0.084(3) Uani 1.00 1 d .
C(4) C 0.5934(3) 0.5310(7) 0.8882(12) 0.079(3) Uani 1.00 1 d .
C(5) C 0.6375(3) 0.5328(7) 0.8697(11) 0.083(3) Uani 1.00 1 d .
C(6) C 0.6567(2) 0.6121(7) 0.8182(10) 0.063(2) Uani 1.00 1 d .
C(7) C 0.5804(2) 0.8153(7) 0.5413(10) 0.066(3) Uani 1.00 1 d .
C(8) C 0.6144(2) 0.7659(6) 0.4501(9) 0.058(2) Uani 1.00 1 d .
C(9) C 0.6033(4) 0.7291(8) 0.3168(13) 0.099(4) Uani 1.00 1 d .
C(10) C 0.6356(4) 0.6801(8) 0.2382(13) 0.103(4) Uani 1.00 1 d .
C(11) C 0.6730(3) 0.6723(8) 0.2936(12) 0.089(4) Uani 1.00 1 d .
C(12) C 0.6815(2) 0.7120(6) 0.4234(10) 0.065(2) Uani 1.00 1 d .
C(13) C 0.5930(2) 0.9511(5) 0.6996(11) 0.060(2) Uani 1.00 1 d .
C(14) C 0.6260(2) 1.0000(6) 0.6095(8) 0.056(2) Uani 1.00 1 d .
C(15) C 0.6193(2) 1.0844(7) 0.5411(10) 0.072(3) Uani 1.00 1 d .
C(16) C 0.6513(3) 1.1245(7) 0.4597(11) 0.073(3) Uani 1.00 1 d .
C(17) C 0.6912(3) 1.0769(6) 0.4527(10) 0.072(3) Uani 1.00 1 d .
C(18) C 0.6957(2) 0.9940(6) 0.5272(9) 0.062(2) Uani 1.00 1 d .
C(19) C 0.6908(2) 0.8707(5) 0.9986(8) 0.047(2) Uani 1.00 1 d .
C(20) C 0.6800(3) 0.9183(8) 1.1428(9) 0.078(3) Uani 1.00 1 d .
C(21) C 0.4152(2) 0.7280(6) 0.6797(10) 0.064(2) Uani 1.00 1 d .
C(22) C 0.4396(3) 0.7429(8) 0.8041(10) 0.076(3) Uani 1.00 1 d .
C(23) C 0.4345(5) 0.6961(10) 0.9280(13) 0.106(5) Uani 1.00 1 d .
C(24) C 0.4044(8) 0.6311(14) 0.9429(17) 0.177(8) Uani 1.00 1 d .
C(25) C 0.3749(6) 0.6066(10) 0.8199(19) 0.167(7) Uani 1.00 1 d .
C(26) C 0.3818(3) 0.6624(7) 0.6906(14) 0.091(3) Uani 1.00 1 d .
C(27) C 0.4636(2) 0.7025(5) 0.4529(9) 0.049(2) Uani 1.00 1 d .
C(28) C 0.4720(2) 0.7032(6) 0.3054(9) 0.059(2) Uani 1.00 1 d .
C(29) C 0.4995(2) 0.6414(7) 0.2397(9) 0.076(3) Uani 1.00 1 d .
C(30) C 0.5207(2) 0.5726(7) 0.3221(12) 0.078(3) Uani 1.00 1 d .
C(31) C 0.5132(2) 0.5719(6) 0.4682(12) 0.071(3) Uani 1.00 1 d .
C(32) C 0.4854(2) 0.6358(6) 0.5301(9) 0.055(2) Uani 1.00 1 d .
C(33) C 0.4471(2) 0.8812(5) 0.5459(8) 0.049(2) Uani 1.00 1 d .
C(34) C 0.4296(2) 0.9459(7) 0.6469(8) 0.065(2) Uani 1.00 1 d .
C(35) C 0.4443(3) 1.0402(7) 0.6591(9) 0.064(3) Uani 1.00 1 d .
C(36) C 0.4736(3) 1.0739(7) 0.5754(11) 0.078(3) Uani 1.00 1 d .
C(37) C 0.4925(2) 1.0137(8) 0.4734(11) 0.072(3) Uani 1.00 1 d .
C(38) C 0.4788(2) 0.9177(6) 0.4584(9) 0.058(2) Uani 1.00 1 d .
C(39) C 0.3833(2) 0.7826(6) 0.4263(9) 0.053(2) Uani 1.00 1 d .
C(40) C 0.3710(2) 0.7224(6) 0.3230(10) 0.065(2) Uani 1.00 1 d .
C(41) C 0.3332(3) 0.7236(8) 0.2543(11) 0.085(3) Uani 1.00 1 d .
C(42) C 0.3051(3) 0.7897(9) 0.2857(14) 0.102(4) Uani 1.00 1 d .
C(43) C 0.3161(4) 0.8600(11) 0.3823(16) 0.127(5) Uani 1.00 1 d .
C(44) C 0.3565(3) 0.8542(10) 0.4457(15) 0.108(4) Uani 1.00 1 d .
B(1) B 0.4279(2) 0.7735(7) 0.5216(10) 0.054(3) Uani 1.00 1 d .
H(1) H 0.5451 0.7867 0.7771 0.082 Uiso 1.00 1 c R
H(2) H 0.5777 0.8291 0.8842 0.082 Uiso 1.00 1 c R
H(3) H 0.5437 0.6191 0.8802 0.100 Uiso 1.00 1 c R
H(4) H 0.5784 0.4765 0.9215 0.095 Uiso 1.00 1 c R
H(5) H 0.6523 0.4745 0.8825 0.099 Uiso 1.00 1 c R
H(6) H 0.6867 0.6095 0.8059 0.076 Uiso 1.00 1 c R
H(7) H 0.5571 0.7734 0.5553 0.080 Uiso 1.00 1 c R
H(8) H 0.5712 0.8700 0.4901 0.080 Uiso 1.00 1 c R
H(9) H 0.5751 0.7372 0.2827 0.118 Uiso 1.00 1 c R
H(10) H 0.6277 0.6530 0.1490 0.124 Uiso 1.00 1 c R
H(11) H 0.6939 0.6402 0.2383 0.107 Uiso 1.00 1 c R
H(12) H 0.7095 0.7056 0.4593 0.078 Uiso 1.00 1 c R
H(13) H 0.5659 0.9703 0.6654 0.072 Uiso 1.00 1 c R
H(14) H 0.5958 0.9689 0.7972 0.072 Uiso 1.00 1 c R
H(15) H 0.5923 1.1146 0.5458 0.086 Uiso 1.00 1 c R
H(16) H 0.6472 1.1829 0.4103 0.088 Uiso 1.00 1 c R
H(17) H 0.7145 1.1030 0.4012 0.087 Uiso 1.00 1 c R
H(18) H 0.7221 0.9612 0.5235 0.075 Uiso 1.00 1 c R
H(19) H 0.6655 0.8740 1.2023 0.094 Uiso 1.00 1 c R
H(20) H 0.6625 0.9724 1.1271 0.094 Uiso 1.00 1 c R
H(21) H 0.7056 0.9377 1.1881 0.094 Uiso 1.00 1 c R
H(22) H 0.4624 0.7873 0.8006 0.092 Uiso 1.00 1 c R
H(23) H 0.4511 0.7097 1.0104 0.127 Uiso 1.00 1 c R
H(24) H 0.3991 0.5977 1.0296 0.212 Uiso 1.00 1 c R
H(25) H 0.3534 0.5594 0.8251 0.200 Uiso 1.00 1 c R
H(26) H 0.3642 0.6494 0.6103 0.109 Uiso 1.00 1 c R
H(27) H 0.4587 0.7504 0.2479 0.071 Uiso 1.00 1 c R
H(28) H 0.5039 0.6436 0.1393 0.091 Uiso 1.00 1 c R
H(29) H 0.5390 0.5274 0.2785 0.094 Uiso 1.00 1 c R
H(30) H 0.5284 0.5279 0.5260 0.085 Uiso 1.00 1 c R
H(31) H 0.4816 0.6347 0.6309 0.066 Uiso 1.00 1 c R
H(32) H 0.4080 0.9233 0.7096 0.078 Uiso 1.00 1 c R
H(33) H 0.4310 1.0820 0.7253 0.077 Uiso 1.00 1 c R
H(34) H 0.4838 1.1373 0.5850 0.094 Uiso 1.00 1 c R
H(35) H 0.5151 1.0350 0.4140 0.086 Uiso 1.00 1 c R
H(36) H 0.4910 0.8784 0.3866 0.069 Uiso 1.00 1 c R
H(37) H 0.3909 0.6751 0.2943 0.078 Uiso 1.00 1 c R
H(38) H 0.3259 0.6756 0.1870 0.102 Uiso 1.00 1 c R
H(39) H 0.2783 0.7910 0.2389 0.122 Uiso 1.00 1 c R
H(40) H 0.2968 0.9099 0.4055 0.152 Uiso 1.00 1 c R
H(41) H 0.3643 0.9031 0.5107 0.129 Uiso 1.00 1 c R

loop_
_atom_site_aniso_label
_atom_site_aniso_U_11
_atom_site_aniso_U_22
_atom_site_aniso_U_33
_atom_site_aniso_U_12
_atom_site_aniso_U_13
_atom_site_aniso_U_23
Ni(1) 0.0358(4) 0.0520(5) 0.0427(4) 0.0051(4) -0.0011(5) 0.0022(6)
O(1) 0.053(3) 0.060(3) 0.052(3) 0.014(2) -0.004(2) -0.007(2)
O(2) 0.043(3) 0.088(4) 0.048(3) 0.018(3) -0.006(2) -0.016(3)
O(3) 0.038(2) 0.067(3) 0.050(2) 0.004(2) -0.003(2) 0.000(3)
N(1) 0.040(3) 0.069(4) 0.060(4) 0.006(2) 0.005(3) 0.004(4)
N(2) 0.036(3) 0.062(5) 0.051(3) 0.001(3) 0.004(2) 0.002(3)
N(3) 0.037(3) 0.062(4) 0.051(3) 0.005(3) -0.001(2) 0.004(3)
N(4) 0.051(3) 0.057(4) 0.049(3) 0.010(3) 0.000(3) -0.002(3)
C(1) 0.063(5) 0.068(6) 0.074(6) 0.004(5) 0.018(5) 0.005(5)
C(2) 0.067(5) 0.070(6) 0.049(4) -0.008(5) 0.002(4) -0.002(4)
C(3) 0.048(5) 0.122(10) 0.081(6) -0.045(6) 0.017(4) -0.005(6)
C(4) 0.086(7) 0.052(6) 0.099(7) -0.000(5) 0.009(6) 0.018(5)
C(5) 0.094(8) 0.049(6) 0.105(8) -0.008(5) -0.002(6) 0.009(5)
C(6) 0.049(5) 0.061(6) 0.079(6) -0.001(5) 0.000(4) 0.002(5)
C(7) 0.052(5) 0.078(7) 0.069(6) 0.014(5) -0.019(4) 0.003(5)
C(8) 0.068(5) 0.052(5) 0.054(5) -0.018(4) -0.014(4) 0.006(4)
C(9) 0.113(9) 0.094(8) 0.089(8) -0.032(7) -0.051(7) -0.003(7)
C(10) 0.108(8) 0.101(8) 0.102(11) -0.000(7) -0.005(7) -0.044(7)
C(11) 0.076(7) 0.117(10) 0.074(6) 0.011(6) -0.004(5) -0.027(6)
C(12) 0.059(5) 0.063(6) 0.072(6) -0.003(4) -0.009(4) -0.008(5)
C(13) 0.042(3) 0.069(5) 0.070(4) 0.020(3) 0.006(5) 0.004(7)
C(14) 0.055(5) 0.052(5) 0.060(5) 0.014(4) -0.009(3) 0.004(4)
C(15) 0.060(6) 0.071(7) 0.084(6) 0.013(5) -0.007(5) 0.014(5)
C(16) 0.078(7) 0.058(6) 0.085(7) 0.013(5) -0.017(5) 0.017(5)
C(17) 0.098(7) 0.056(6) 0.063(5) -0.001(5) 0.003(5) 0.010(5)
C(18) 0.058(5) 0.065(6) 0.064(5) 0.003(4) 0.012(4) 0.001(5)
C(19) 0.049(4) 0.047(5) 0.046(4) 0.002(4) -0.007(3) 0.002(4)
C(20) 0.082(6) 0.100(8) 0.053(5) 0.019(6) -0.003(4) -0.015(5)
C(21) 0.077(5) 0.055(5) 0.058(6) 0.013(4) 0.004(4) -0.007(5)
C(22) 0.093(7) 0.085(8) 0.051(5) 0.019(6) -0.014(5) 0.004(5)
C(23) 0.149(12) 0.115(11) 0.053(7) 0.069(10) 0.010(7) 0.019(7)
C(24) 0.31(2) 0.138(15) 0.077(10) 0.109(16) 0.121(15) 0.035(10)
C(25) 0.28(2) 0.094(10) 0.122(13) -0.052(12) 0.129(14) -0.013(9)
C(26) 0.114(7) 0.086(7) 0.072(6) -0.023(6) 0.031(7) -0.017(7)
C(27) 0.043(4) 0.045(5) 0.060(5) 0.000(3) -0.004(3) -0.007(4)
C(28) 0.059(5) 0.065(6) 0.054(5) 0.010(4) 0.003(4) -0.012(4)
C(29) 0.059(5) 0.104(7) 0.065(6) 0.012(5) 0.000(4) -0.011(5)
C(30) 0.064(6) 0.063(6) 0.107(8) 0.003(5) 0.009(5) -0.016(6)
C(31) 0.067(5) 0.056(6) 0.091(7) -0.003(5) -0.004(5) -0.005(5)
C(32) 0.043(4) 0.051(5) 0.070(5) 0.008(4) -0.000(4) 0.003(4)
C(33) 0.054(4) 0.044(5) 0.049(4) 0.012(3) -0.018(3) -0.004(3)
C(34) 0.070(5) 0.075(7) 0.052(5) 0.010(5) 0.001(4) -0.014(4)
C(35) 0.077(6) 0.062(6) 0.054(6) 0.009(5) -0.002(4) -0.014(4)
C(36) 0.097(8) 0.057(6) 0.080(7) 0.014(6) -0.039(6) -0.022(5)
C(37) 0.059(6) 0.076(7) 0.081(7) -0.019(5) -0.013(5) 0.020(6)
C(38) 0.045(4) 0.069(6) 0.059(5) 0.001(4) -0.005(3) -0.003(4)
C(39) 0.047(4) 0.058(5) 0.054(5) 0.004(4) -0.007(3) -0.017(4)
C(40) 0.048(4) 0.057(5) 0.089(6) 0.010(4) -0.001(4) -0.015(5)
C(41) 0.067(6) 0.099(8) 0.088(7) 0.008(6) -0.015(5) -0.018(5)
C(42) 0.060(6) 0.109(9) 0.137(10) 0.011(6) -0.038(6) -0.032(8)
C(43) 0.095(9) 0.136(12) 0.149(12) 0.039(8) -0.044(8) -0.044(10)
C(44) 0.060(6) 0.115(10) 0.148(11) 0.027(7) -0.028(6) -0.072(8)
B(1) 0.049(5) 0.066(7) 0.048(5) -0.005(5) -0.001(4) -0.009(5)

loop_
_atom_type_symbol
_atom_type_description
_atom_type_scat_dispersion_real
_atom_type_scat_dispersion_imag
_atom_type_scat_source
C C 0.003 0.002
;
International Tables for Crystallography
(1992, Vol. C, Tables 4.2.6.8 and 6.1.1.4)
;
H H 0.000 0.000
;
International Tables for Crystallography
(1992, Vol. C, Table 6.1.1.4)
;
N N 0.006 0.003
;
International Tables for Crystallography
(1992, Vol. C, Tables 4.2.6.8 and 6.1.1.4)
;
O O 0.011 0.006
;
International Tables for Crystallography
(1992, Vol. C, Tables 4.2.6.8 and 6.1.1.4)
;
Ni Ni 0.339 1.112
;
International Tables for Crystallography
(1992, Vol. C, Tables 4.2.6.8 and 6.1.1.4)
;
B B 0.001 0.001
;
International Tables for Crystallography
(1992, Vol. C, Tables 4.2.6.8 and 6.1.1.4)
;

loop_
_geom_angle_atom_site_label_1
_geom_angle_atom_site_label_2
_geom_angle_atom_site_label_3
_geom_angle
O(1) Ni(1) O(3) 91.9(2)
O(1) Ni(1) N(1) 91.0(2)
O(1) Ni(1) N(2) 88.4(2)
O(1) Ni(1) N(3) 174.1(2)
O(1) Ni(1) N(4) 91.7(2)
O(3) Ni(1) N(1) 175.9(2)
O(3) Ni(1) N(2) 95.7(2)
O(3) Ni(1) N(3) 93.4(2)
O(3) Ni(1) N(4) 102.9(2)
N(1) Ni(1) N(2) 81.4(2)
N(1) Ni(1) N(3) 83.6(2)
N(1) Ni(1) N(4) 79.9(2)
N(2) Ni(1) N(3) 88.5(2)
N(2) Ni(1) N(4) 161.3(2)
N(3) Ni(1) N(4) 89.7(2)
Ni(1) O(1) C(19) 129.8(5)
Ni(1) N(1) C(1) 107.3(5)
Ni(1) N(1) C(7) 109.7(5)
Ni(1) N(1) C(13) 104.9(4)
C(1) N(1) C(7) 109.4(6)
C(1) N(1) C(13) 113.5(7)
C(7) N(1) C(13) 111.8(7)
Ni(1) N(2) C(2) 112.0(5)
Ni(1) N(2) C(6) 130.5(5)
C(2) N(2) C(6) 117.1(7)
Ni(1) N(3) C(8) 114.5(5)
Ni(1) N(3) C(12) 128.7(5)
C(8) N(3) C(12) 116.8(7)
Ni(1) N(4) C(14) 112.5(5)
Ni(1) N(4) C(18) 129.5(5)
C(14) N(4) C(18) 117.6(7)
N(1) C(1) C(2) 110.2(7)
N(2) C(2) C(1) 116.9(8)
N(2) C(2) C(3) 118.2(8)
C(1) C(2) C(3) 124.9(8)
C(2) C(3) C(4) 123.4(9)
C(3) C(4) C(5) 115.1(9)
C(4) C(5) C(6) 120.2(9)
N(2) C(6) C(5) 125.6(8)
N(1) C(7) C(8) 113.6(7)
N(3) C(8) C(7) 118.5(7)
N(3) C(8) C(9) 122.2(8)
C(7) C(8) C(9) 119.2(8)
C(8) C(9) C(10) 117.2(11)
C(9) C(10) C(11) 118.9(11)
C(10) C(11) C(12) 120.1(11)
N(3) C(12) C(11) 124.7(9)
N(1) C(13) C(14) 110.2(6)
N(4) C(14) C(13) 114.1(7)
N(4) C(14) C(15) 122.4(7)
C(13) C(14) C(15) 123.5(7)
C(14) C(15) C(16) 119.9(9)
C(15) C(16) C(17) 118.5(9)
C(16) C(17) C(18) 118.0(9)
N(4) C(18) C(17) 123.6(8)
O(1) C(19) O(2) 125.7(7)
O(1) C(19) C(20) 116.2(7)
O(2) C(19) C(20) 118.1(7)
C(22) C(21) C(26) 116.5(9)
C(22) C(21) B(1) 123.2(7)
C(26) C(21) B(1) 119.9(8)
C(21) C(22) C(23) 125.1(11)
C(22) C(23) C(24) 121.0(13)
C(23) C(24) C(25) 120.9(14)
C(24) C(25) C(26) 114.6(14)
C(21) C(26) C(25) 121.7(12)
C(28) C(27) C(32) 115.4(7)
C(28) C(27) B(1) 120.8(7)
C(32) C(27) B(1) 123.7(7)
C(27) C(28) C(29) 123.6(8)
C(28) C(29) C(30) 119.3(8)
C(29) C(30) C(31) 117.7(8)
C(30) C(31) C(32) 121.1(9)
C(27) C(32) C(31) 122.8(8)
C(34) C(33) C(38) 115.8(7)
C(34) C(33) B(1) 122.5(7)
C(38) C(33) B(1) 121.5(7)
C(33) C(34) C(35) 121.8(7)
C(34) C(35) C(36) 121.9(9)
C(35) C(36) C(37) 119.3(9)
C(36) C(37) C(38) 120.6(9)
C(33) C(38) C(37) 120.6(8)
C(40) C(39) C(44) 113.2(9)
C(40) C(39) B(1) 125.3(7)
C(44) C(39) B(1) 121.4(8)
C(39) C(40) C(41) 126.0(9)
C(40) C(41) C(42) 119.6(10)
C(41) C(42) C(43) 118.8(11)
C(42) C(43) C(44) 117.4(12)
C(39) C(44) C(43) 124.3(12)
C(21) B(1) C(27) 106.4(7)
C(21) B(1) C(33) 108.6(7)
C(21) B(1) C(39) 107.6(6)
C(27) B(1) C(33) 111.2(6)
C(27) B(1) C(39) 114.6(7)
C(33) B(1) C(39) 108.2(7)
N(1) C(1) H(1) 111.2
N(1) C(1) H(2) 107.6
C(2) C(1) H(1) 110.4
C(2) C(1) H(2) 107.8
H(1) C(1) H(2) 109.5
C(2) C(3) H(3) 116.9
C(4) C(3) H(3) 119.6
C(3) C(4) H(4) 121.5
C(5) C(4) H(4) 123.2
C(4) C(5) H(5) 117.2
C(6) C(5) H(5) 122.1
N(2) C(6) H(6) 117.1
C(5) C(6) H(6) 117.1
N(1) C(7) H(7) 109.0
N(1) C(7) H(8) 107.6
C(8) C(7) H(7) 109.7
C(8) C(7) H(8) 107.4
H(7) C(7) H(8) 109.5
C(8) C(9) H(9) 119.4
C(10) C(9) H(9) 123.4
C(9) C(10) H(10) 117.1
C(11) C(10) H(10) 123.9
C(10) C(11) H(11) 117.0
C(12) C(11) H(11) 122.9
N(3) C(12) H(12) 118.0
C(11) C(12) H(12) 117.3
N(1) C(13) H(13) 108.1
N(1) C(13) H(14) 110.6
C(14) C(13) H(13) 107.7
C(14) C(13) H(14) 110.7
H(13) C(13) H(14) 109.5
C(14) C(15) H(15) 120.4
C(16) C(15) H(15) 119.7
C(15) C(16) H(16) 121.2
C(17) C(16) H(16) 120.3
C(16) C(17) H(17) 121.6
C(18) C(17) H(17) 120.4
N(4) C(18) H(18) 117.4
C(17) C(18) H(18) 119.1
C(19) C(20) H(19) 109.5
C(19) C(20) H(20) 109.8
C(19) C(20) H(21) 109.1
H(19) C(20) H(20) 109.5
H(19) C(20) H(21) 109.5
H(20) C(20) H(21) 109.5
C(21) C(22) H(22) 118.6
C(23) C(22) H(22) 116.2
C(22) C(23) H(23) 122.4
C(24) C(23) H(23) 116.5
C(23) C(24) H(24) 123.7
C(25) C(24) H(24) 115.4
C(24) C(25) H(25) 123.8
C(26) C(25) H(25) 121.5
C(21) C(26) H(26) 120.3
C(25) C(26) H(26) 117.8
C(27) C(28) H(27) 118.5
C(29) C(28) H(27) 117.8
C(28) C(29) H(28) 121.0
C(30) C(29) H(28) 119.7
C(29) C(30) H(29) 120.8
C(31) C(30) H(29) 121.4
C(30) C(31) H(30) 118.7
C(32) C(31) H(30) 120.2
C(27) C(32) H(31) 118.1
C(31) C(32) H(31) 119.0
C(33) C(34) H(32) 118.3
C(35) C(34) H(32) 119.9
C(34) C(35) H(33) 119.2
C(36) C(35) H(33) 118.7
C(35) C(36) H(34) 121.7
C(37) C(36) H(34) 118.9
C(36) C(37) H(35) 121.7
C(38) C(37) H(35) 117.7
C(33) C(38) H(36) 119.5
C(37) C(38) H(36) 119.9
C(39) C(40) H(37) 117.1
C(41) C(40) H(37) 116.9
C(40) C(41) H(38) 121.3
C(42) C(41) H(38) 119.0
C(41) C(42) H(39) 120.5
C(43) C(42) H(39) 120.6
C(42) C(43) H(40) 121.0
C(44) C(43) H(40) 121.6
C(39) C(44) H(41) 118.1
C(43) C(44) H(41) 117.5

loop_
_geom_bond_atom_site_label_1
_geom_bond_atom_site_label_2
_geom_bond_distance
Ni(1) O(1) 2.055(5)
Ni(1) O(3) 2.044(4)
Ni(1) N(1) 2.101(5)
Ni(1) N(2) 2.081(7)
Ni(1) N(3) 2.057(6)
Ni(1) N(4) 2.101(6)
O(1) C(19) 1.256(9)
O(2) C(19) 1.205(9)
N(1) C(1) 1.476(12)
N(1) C(7) 1.493(12)
N(1) C(13) 1.460(10)
N(2) C(2) 1.376(11)
N(2) C(6) 1.312(12)
N(3) C(8) 1.328(10)
N(3) C(12) 1.320(11)
N(4) C(14) 1.364(10)
N(4) C(18) 1.354(11)
C(1) C(2) 1.494(13)
C(2) C(3) 1.437(15)
C(3) C(4) 1.344(16)
C(4) C(5) 1.400(16)
C(5) C(6) 1.355(14)
C(7) C(8) 1.533(12)
C(8) C(9) 1.393(14)
C(9) C(10) 1.432(18)
C(10) C(11) 1.289(17)
C(11) C(12) 1.362(15)
C(13) C(14) 1.504(12)
C(14) C(15) 1.361(13)
C(15) C(16) 1.383(14)
C(16) C(17) 1.422(15)
C(17) C(18) 1.364(13)
C(19) C(20) 1.541(11)
C(21) C(22) 1.409(13)
C(21) C(26) 1.401(13)
C(21) B(1) 1.658(13)
C(22) C(23) 1.340(16)
C(23) C(24) 1.32(2)
C(24) C(25) 1.52(2)
C(25) C(26) 1.46(2)
C(27) C(28) 1.404(12)
C(27) C(32) 1.367(11)
C(27) B(1) 1.633(12)
C(28) C(29) 1.371(13)
C(29) C(30) 1.403(14)
C(30) C(31) 1.385(16)
C(31) C(32) 1.380(12)
C(33) C(34) 1.420(11)
C(33) C(38) 1.390(11)
C(33) B(1) 1.643(13)
C(34) C(35) 1.407(14)
C(35) C(36) 1.298(14)
C(36) C(37) 1.405(15)
C(37) C(38) 1.421(14)
C(39) C(40) 1.339(12)
C(39) C(44) 1.324(15)
C(39) B(1) 1.668(12)
C(40) C(41) 1.354(13)
C(41) C(42) 1.315(16)
C(42) C(43) 1.38(2)
C(43) C(44) 1.404(18)
C(1) H(1) 0.950
C(1) H(2) 0.950
C(3) H(3) 0.950
C(4) H(4) 0.950
C(5) H(5) 0.950
C(6) H(6) 0.950
C(7) H(7) 0.950
C(7) H(8) 0.950
C(9) H(9) 0.950
C(10) H(10) 0.950
C(11) H(11) 0.950
C(12) H(12) 0.950
C(13) H(13) 0.950
C(13) H(14) 0.950
C(15) H(15) 0.950
C(16) H(16) 0.950
C(17) H(17) 0.950
C(18) H(18) 0.950
C(20) H(19) 0.950
C(20) H(20) 0.950
C(20) H(21) 0.950
C(22) H(22) 0.950
C(23) H(23) 0.950
C(24) H(24) 0.950
C(25) H(25) 0.950
C(26) H(26) 0.950
C(28) H(27) 0.950
C(29) H(28) 0.950
C(30) H(29) 0.950
C(31) H(30) 0.950
C(32) H(31) 0.950
C(34) H(32) 0.950
C(35) H(33) 0.950
C(36) H(34) 0.950
C(37) H(35) 0.950
C(38) H(36) 0.950
C(40) H(37) 0.950
C(41) H(38) 0.950
C(42) H(39) 0.950
C(43) H(40) 0.950
C(44) H(41) 0.950

loop_
_geom_contact_atom_site_label_1
_geom_contact_atom_site_label_2
_geom_contact_distance
_geom_contact_site_symmetry_2
O(2) O(3) 2.746(7) 65502
O(2) C(12) 3.450(10) 65502
O(2) C(18) 3.444(10) 65502
O(3) O(2) 2.746(7) 65402
O(3) C(19) 3.578(9) 65402
C(1) C(36) 3.528(15) 67504
C(7) C(38) 3.590(12) .
C(9) C(29) 3.564(15) .
C(9) C(30) 3.402(15) .
C(12) O(2) 3.450(10) 65402
C(16) C(41) 3.516(15) 67504
C(16) C(42) 3.551(17) 67504
C(18) O(2) 3.444(10) 65402
C(19) O(3) 3.578(9) 65502
C(29) C(9) 3.564(15) .
C(30) C(9) 3.402(15) .
C(36) C(1) 3.528(15) 67404
C(38) C(7) 3.590(12) .
C(41) C(16) 3.516(15) 67404
C(42) C(16) 3.551(17) 67404
O(1) H(40) 3.229 67504
O(1) H(41) 3.347 67504
O(2) H(12) 2.727 65502
O(2) H(18) 2.533 65502
O(3) H(11) 3.251 65502
O(3) H(12) 3.279 65502
O(3) H(21) 3.134 65402
N(2) H(10) 3.388 55601
N(3) H(19) 3.286 55401
C(1) H(22) 3.530 .
C(1) H(34) 3.391 67504
C(2) H(10) 3.323 55601
C(3) H(10) 3.206 55601
C(3) H(28) 3.400 55601
C(4) H(10) 3.169 55601
C(4) H(26) 3.535 66504
C(4) H(37) 3.062 66504
C(5) H(10) 3.122 55601
C(5) H(26) 3.405 66504
C(5) H(37) 3.131 66504
C(5) H(38) 3.577 66504
C(6) H(10) 3.275 55601
C(7) H(33) 3.306 67404
C(7) H(36) 3.284 .
C(8) H(19) 3.202 55401
C(8) H(33) 3.319 67404
C(9) H(19) 3.019 55401
C(9) H(29) 3.497 .
C(9) H(33) 2.986 67404
C(10) H(19) 2.899 55401
C(10) H(25) 3.473 66404
C(11) H(19) 2.966 55401
C(11) H(25) 3.366 66404
C(12) H(19) 3.113 55401
C(15) H(32) 3.219 67404
C(15) H(35) 3.558 .
C(16) H(32) 3.068 67404
C(16) H(38) 3.591 67504
C(17) H(20) 3.498 55401
C(17) H(21) 3.184 55401
C(17) H(39) 3.393 67504
C(17) H(40) 3.360 57503
C(18) H(21) 3.282 55401
C(18) H(21) 3.540 65402
C(19) H(18) 3.031 65502
C(19) H(40) 3.222 67504
C(20) H(18) 3.332 65502
C(20) H(33) 3.578 67504
C(20) H(40) 3.356 67504
C(20) H(41) 3.121 67504
C(21) H(16) 3.172 67504
C(22) H(1) 3.388 .
C(22) H(15) 3.179 67504
C(22) H(16) 3.085 67504
C(22) H(35) 3.578 67504
C(23) H(15) 2.996 67504
C(23) H(16) 3.083 67504
C(23) H(27) 3.178 55601
C(23) H(28) 3.038 55601
C(23) H(29) 3.532 66504
C(23) H(30) 3.476 66504
C(24) H(16) 3.088 67504
C(24) H(29) 3.236 66504
C(24) H(30) 3.170 66504
C(24) H(37) 3.368 55601
C(24) H(38) 3.421 55601
C(25) H(16) 3.149 67504
C(25) H(29) 3.319 66504
C(26) H(4) 3.420 66404
C(26) H(16) 3.124 67504
C(27) H(4) 2.853 66404
C(27) H(7) 3.249 .
C(28) H(4) 3.170 66404
C(28) H(9) 3.286 .
C(28) H(23) 2.836 55401
C(28) H(34) 3.344 67404
C(29) H(4) 3.410 66404
C(29) H(9) 2.761 .
C(29) H(23) 2.800 55401
C(29) H(30) 3.225 66404
C(29) H(34) 3.465 67404
C(30) H(3) 3.413 66404
C(30) H(4) 3.326 66404
C(30) H(9) 2.897 .
C(30) H(30) 3.469 66404
C(30) H(31) 3.415 66404
C(31) H(3) 3.327 66404
C(31) H(4) 2.993 66404
C(31) H(7) 3.250 .
C(31) H(9) 3.490 .
C(31) H(28) 3.462 66504
C(32) H(4) 2.746 66404
C(32) H(7) 2.978 .
C(32) H(29) 3.350 66504
C(33) H(14) 3.413 67404
C(34) H(14) 3.571 67404
C(34) H(20) 3.120 67404
C(34) H(35) 3.057 67504
C(35) H(2) 3.231 67404
C(35) H(8) 3.377 67504
C(35) H(9) 3.386 67504
C(35) H(20) 3.379 67404
C(35) H(35) 2.902 67504
C(35) H(36) 3.158 67504
C(36) H(1) 3.457 67404
C(36) H(2) 2.766 67404
C(36) H(13) 3.355 .
C(36) H(14) 3.450 67404
C(36) H(35) 3.532 67504
C(36) H(36) 3.185 67504
C(37) H(1) 3.551 67404
C(37) H(2) 3.229 67404
C(37) H(8) 3.198 .
C(37) H(13) 2.989 .
C(37) H(13) 3.422 67404
C(37) H(14) 3.240 67404
C(37) H(15) 3.512 .
C(37) H(22) 3.524 67404
C(38) H(7) 3.314 .
C(38) H(8) 2.998 .
C(38) H(13) 3.435 .
C(38) H(13) 3.456 67404
C(38) H(14) 3.213 67404
C(38) H(33) 3.578 67404
C(40) H(4) 3.342 66404
C(40) H(5) 2.912 66404
C(40) H(24) 3.371 55401
C(41) H(5) 3.060 66404
C(41) H(16) 3.527 67404
C(41) H(24) 3.440 55401
C(42) H(17) 3.401 47503
C(43) H(17) 3.245 47503
C(43) H(20) 3.349 67404
C(44) H(14) 3.216 67404
C(44) H(20) 3.025 67404
H(1) C(22) 3.388 .
H(1) C(36) 3.457 67504
H(1) C(37) 3.551 67504
H(1) H(22) 2.613 .
H(1) H(31) 3.225 .
H(1) H(34) 3.202 67504
H(1) H(35) 3.389 67504
H(2) C(35) 3.231 67504
H(2) C(36) 2.766 67504
H(2) C(37) 3.229 67504
H(2) H(33) 3.434 67504
H(2) H(34) 2.737 67504
H(2) H(35) 3.497 67504
H(3) C(30) 3.413 66504
H(3) C(31) 3.327 66504
H(3) H(22) 3.560 .
H(3) H(23) 3.407 .
H(3) H(28) 2.748 55601
H(3) H(29) 3.452 66504
H(3) H(30) 3.582 .
H(3) H(30) 3.357 66504
H(3) H(31) 3.050 .
H(4) C(26) 3.420 66504
H(4) C(27) 2.853 66504
H(4) C(28) 3.170 66504
H(4) C(29) 3.410 66504
H(4) C(30) 3.326 66504
H(4) C(31) 2.993 66504
H(4) C(32) 2.746 66504
H(4) C(40) 3.342 66504
H(4) H(26) 3.082 66504
H(4) H(30) 3.500 66504
H(4) H(31) 3.136 66504
H(4) H(37) 2.622 66504
H(5) C(40) 2.912 66504
H(5) C(41) 3.060 66504
H(5) H(26) 2.798 66504
H(5) H(37) 2.634 66504
H(5) H(38) 2.871 66504
H(7) C(27) 3.249 .
H(7) C(31) 3.250 .
H(7) C(32) 2.978 .
H(7) C(38) 3.314 .
H(7) H(30) 3.571 .
H(7) H(31) 3.149 .
H(7) H(36) 2.995 .
H(8) C(35) 3.377 67404
H(8) C(37) 3.198 .
H(8) C(38) 2.998 .
H(8) H(33) 2.567 67404
H(8) H(35) 2.997 .
H(8) H(36) 2.705 .
H(9) C(28) 3.286 .
H(9) C(29) 2.761 .
H(9) C(30) 2.897 .
H(9) C(31) 3.490 .
H(9) C(35) 3.386 67404
H(9) H(19) 3.515 55401
H(9) H(28) 2.921 .
H(9) H(29) 3.155 .
H(9) H(33) 2.600 67404
H(9) H(34) 3.154 67404
H(9) H(36) 3.444 .
H(10) N(2) 3.388 55401
H(10) C(2) 3.323 55401
H(10) C(3) 3.206 55401
H(10) C(4) 3.169 55401
H(10) C(5) 3.122 55401
H(10) C(6) 3.275 55401
H(10) H(19) 3.359 55401
H(10) H(25) 3.455 66404
H(10) H(29) 3.516 .
H(11) O(3) 3.251 65402
H(11) H(19) 3.416 55401
H(11) H(25) 3.273 66404
H(12) O(2) 2.727 65402
H(12) O(3) 3.279 65402
H(13) C(36) 3.355 .
H(13) C(37) 2.989 .
H(13) C(37) 3.422 67504
H(13) C(38) 3.435 .
H(13) C(38) 3.456 67504
H(13) H(34) 3.568 .
H(13) H(35) 2.984 .
H(13) H(35) 3.449 67504
H(13) H(36) 3.462 67504
H(14) C(33) 3.413 67504
H(14) C(34) 3.571 67504
H(14) C(36) 3.450 67504
H(14) C(37) 3.240 67504
H(14) C(38) 3.213 67504
H(14) C(44) 3.216 67504
H(14) H(36) 3.573 67504
H(14) H(41) 2.963 67504
H(15) C(22) 3.179 67404
H(15) C(23) 2.996 67404
H(15) C(37) 3.512 .
H(15) H(22) 3.180 67404
H(15) H(23) 2.837 67404
H(15) H(27) 3.119 67504
H(15) H(32) 3.188 67404
H(15) H(34) 3.450 .
H(15) H(35) 2.946 .
H(16) C(21) 3.172 67404
H(16) C(22) 3.085 67404
H(16) C(23) 3.083 67404
H(16) C(24) 3.088 67404
H(16) C(25) 3.149 67404
H(16) C(26) 3.124 67404
H(16) C(41) 3.527 67504
H(16) H(23) 3.564 67404
H(16) H(24) 3.582 67404
H(16) H(32) 2.960 67404
H(16) H(38) 3.369 67504
H(17) C(42) 3.401 57503
H(17) C(43) 3.245 57503
H(17) H(20) 3.550 55401
H(17) H(21) 3.070 55401
H(17) H(39) 2.924 57503
H(17) H(39) 3.497 67504
H(17) H(40) 2.599 57503
H(18) O(2) 2.533 65402
H(18) C(19) 3.031 65402
H(18) C(20) 3.332 65402
H(18) H(21) 3.195 55401
H(18) H(21) 2.767 65402
H(18) H(40) 3.166 57503
H(19) N(3) 3.286 55601
H(19) C(8) 3.202 55601
H(19) C(9) 3.019 55601
H(19) C(10) 2.899 55601
H(19) C(11) 2.966 55601
H(19) C(12) 3.113 55601
H(19) H(9) 3.515 55601
H(19) H(10) 3.359 55601
H(19) H(11) 3.416 55601
H(19) H(33) 3.107 67504
H(20) C(17) 3.498 55601
H(20) C(34) 3.120 67504
H(20) C(35) 3.379 67504
H(20) C(43) 3.349 67504
H(20) C(44) 3.025 67504
H(20) H(17) 3.550 55601
H(20) H(32) 2.768 67504
H(20) H(33) 3.175 67504
H(20) H(40) 2.942 67504
H(20) H(41) 2.222 67504
H(21) O(3) 3.134 65502
H(21) C(17) 3.184 55601
H(21) C(18) 3.282 55601
H(21) C(18) 3.540 65502
H(21) H(17) 3.070 55601
H(21) H(18) 3.195 55601
H(21) H(18) 2.767 65502
H(21) H(40) 3.400 67504
H(21) H(41) 3.546 67504
H(22) C(1) 3.530 .
H(22) C(37) 3.524 67504
H(22) H(1) 2.613 .
H(22) H(3) 3.560 .
H(22) H(15) 3.180 67504
H(22) H(34) 3.325 67504
H(22) H(35) 2.801 67504
H(23) C(28) 2.836 55601
H(23) C(29) 2.800 55601
H(23) H(3) 3.407 .
H(23) H(15) 2.837 67504
H(23) H(16) 3.564 67504
H(23) H(27) 2.305 55601
H(23) H(28) 2.254 55601
H(23) H(30) 3.398 66504
H(23) H(34) 3.048 67504
H(23) H(37) 3.296 55601
H(24) C(40) 3.371 55601
H(24) C(41) 3.440 55601
H(24) H(16) 3.582 67504
H(24) H(27) 3.501 55601
H(24) H(28) 3.514 55601
H(24) H(29) 3.518 66504
H(24) H(30) 2.882 66504
H(24) H(37) 2.714 55601
H(24) H(38) 2.945 55601
H(25) C(10) 3.473 66504
H(25) C(11) 3.366 66504
H(25) H(10) 3.455 66504
H(25) H(11) 3.273 66504
H(26) C(4) 3.535 66404
H(26) C(5) 3.405 66404
H(26) H(4) 3.082 66404
H(26) H(5) 2.798 66404
H(27) C(23) 3.178 55401
H(27) H(15) 3.119 67404
H(27) H(23) 2.305 55401
H(27) H(24) 3.501 55401
H(27) H(34) 2.842 67404
H(28) C(3) 3.400 55401
H(28) C(23) 3.038 55401
H(28) C(31) 3.462 66404
H(28) H(3) 2.748 55401
H(28) H(9) 2.921 .
H(28) H(23) 2.254 55401
H(28) H(24) 3.514 55401
H(28) H(30) 2.818 66404
H(28) H(34) 3.139 67404
H(29) C(9) 3.497 .
H(29) C(23) 3.532 66404
H(29) C(24) 3.236 66404
H(29) C(25) 3.319 66404
H(29) C(32) 3.350 66404
H(29) H(3) 3.452 66404
H(29) H(9) 3.155 .
H(29) H(10) 3.516 .
H(29) H(24) 3.518 66404
H(29) H(30) 3.267 66404
H(29) H(31) 2.738 66404
H(30) C(23) 3.476 66404
H(30) C(24) 3.170 66404
H(30) C(29) 3.225 66504
H(30) C(30) 3.469 66504
H(30) H(3) 3.582 .
H(30) H(3) 3.357 66404
H(30) H(4) 3.500 66404
H(30) H(7) 3.571 .
H(30) H(23) 3.398 66404
H(30) H(24) 2.882 66404
H(30) H(28) 2.818 66504
H(30) H(29) 3.267 66504
H(31) C(30) 3.415 66504
H(31) H(1) 3.225 .
H(31) H(3) 3.050 .
H(31) H(4) 3.136 66404
H(31) H(7) 3.149 .
H(31) H(29) 2.738 66504
H(32) C(15) 3.219 67504
H(32) C(16) 3.068 67504
H(32) H(15) 3.188 67504
H(32) H(16) 2.960 67504
H(32) H(20) 2.768 67404
H(32) H(35) 3.139 67504
H(33) C(7) 3.306 67504
H(33) C(8) 3.319 67504
H(33) C(9) 2.986 67504
H(33) C(20) 3.578 67404
H(33) C(38) 3.578 67504
H(33) H(2) 3.434 67404
H(33) H(8) 2.567 67504
H(33) H(9) 2.600 67504
H(33) H(19) 3.107 67404
H(33) H(20) 3.175 67404
H(33) H(35) 2.947 67504
H(33) H(36) 2.933 67504
H(34) C(1) 3.391 67404
H(34) C(28) 3.344 67504
H(34) C(29) 3.465 67504
H(34) H(1) 3.202 67404
H(34) H(2) 2.737 67404
H(34) H(9) 3.154 67504
H(34) H(13) 3.568 .
H(34) H(15) 3.450 .
H(34) H(22) 3.325 67404
H(34) H(23) 3.048 67404
H(34) H(27) 2.842 67504
H(34) H(28) 3.139 67504
H(34) H(36) 2.937 67504
H(35) C(15) 3.558 .
H(35) C(22) 3.578 67404
H(35) C(34) 3.057 67404
H(35) C(35) 2.902 67404
H(35) C(36) 3.532 67404
H(35) H(1) 3.389 67404
H(35) H(2) 3.497 67404
H(35) H(8) 2.997 .
H(35) H(13) 2.984 .
H(35) H(13) 3.449 67404
H(35) H(15) 2.946 .
H(35) H(22) 2.801 67404
H(35) H(32) 3.139 67404
H(35) H(33) 2.947 67404
H(36) C(7) 3.284 .
H(36) C(35) 3.158 67404
H(36) C(36) 3.185 67404
H(36) H(7) 2.995 .
H(36) H(8) 2.705 .
H(36) H(9) 3.444 .
H(36) H(13) 3.462 67404
H(36) H(14) 3.573 67404
H(36) H(33) 2.933 67404
H(36) H(34) 2.937 67404
H(37) C(4) 3.062 66404
H(37) C(5) 3.131 66404
H(37) C(24) 3.368 55401
H(37) H(4) 2.622 66404
H(37) H(5) 2.634 66404
H(37) H(23) 3.296 55401
H(37) H(24) 2.714 55401
H(38) C(5) 3.577 66404
H(38) C(16) 3.591 67404
H(38) C(24) 3.421 55401
H(38) H(5) 2.871 66404
H(38) H(16) 3.369 67404
H(38) H(24) 2.945 55401
H(39) C(17) 3.393 67404
H(39) H(17) 2.924 47503
H(39) H(17) 3.497 67404
H(40) O(1) 3.229 67404
H(40) C(17) 3.360 47503
H(40) C(19) 3.222 67404
H(40) C(20) 3.356 67404
H(40) H(17) 2.599 47503
H(40) H(18) 3.166 47503
H(40) H(20) 2.942 67404
H(40) H(21) 3.400 67404
H(41) O(1) 3.347 67404
H(41) C(20) 3.121 67404
H(41) H(14) 2.963 67404
H(41) H(20) 2.222 67404
H(41) H(21) 3.546 67404
O(2) O(3) 2.662(8) .
O(2) O(3) 2.746(7) 65502

loop_
_geom_torsion_atom_site_label_1
_geom_torsion_atom_site_label_2
_geom_torsion_atom_site_label_3
_geom_torsion_atom_site_label_4
_geom_torsion
O(3) Ni(1) O(1) C(19) -13.4(6)
O(1) Ni(1) N(1) C(1) -62.2(5)
O(1) Ni(1) N(1) C(7) 179.1(5)
O(1) Ni(1) N(1) C(13) 58.9(6)
N(1) Ni(1) O(1) C(19) 163.6(6)
O(1) Ni(1) N(2) C(2) 81.5(5)
O(1) Ni(1) N(2) C(6) -105.5(7)
N(2) Ni(1) O(1) C(19) 82.2(6)
O(1) Ni(1) N(3) C(8) 27(2)
O(1) Ni(1) N(3) C(12) -155(2)
N(3) Ni(1) O(1) C(19) 141(2)
O(1) Ni(1) N(4) C(14) -76.2(5)
O(1) Ni(1) N(4) C(18) 110.8(7)
N(4) Ni(1) O(1) C(19) -116.4(6)
O(3) Ni(1) N(1) C(1) 72(4)
O(3) Ni(1) N(1) C(7) -47(4)
O(3) Ni(1) N(1) C(13) -167(3)
O(3) Ni(1) N(2) C(2) 173.2(5)
O(3) Ni(1) N(2) C(6) -13.8(7)
O(3) Ni(1) N(3) C(8) -179.3(5)
O(3) Ni(1) N(3) C(12) -1.1(7)
O(3) Ni(1) N(4) C(14) -168.5(5)
O(3) Ni(1) N(4) C(18) 18.5(7)
N(1) Ni(1) N(2) C(2) -9.8(5)
N(1) Ni(1) N(2) C(6) 163.3(8)
N(2) Ni(1) N(1) C(1) 26.1(5)
N(2) Ni(1) N(1) C(7) -92.7(5)
N(2) Ni(1) N(1) C(13) 147.1(6)
N(1) Ni(1) N(3) C(8) 3.6(5)
N(1) Ni(1) N(3) C(12) -178.3(7)
N(3) Ni(1) N(1) C(1) 115.5(5)
N(3) Ni(1) N(1) C(7) -3.3(5)
N(3) Ni(1) N(1) C(13) -123.5(6)
N(1) Ni(1) N(4) C(14) 14.5(5)
N(1) Ni(1) N(4) C(18) -158.5(7)
N(4) Ni(1) N(1) C(1) -153.7(6)
N(4) Ni(1) N(1) C(7) 87.5(5)
N(4) Ni(1) N(1) C(13) -32.7(5)
N(2) Ni(1) N(3) C(8) 85.1(6)
N(2) Ni(1) N(3) C(12) -96.8(7)
N(3) Ni(1) N(2) C(2) -93.5(5)
N(3) Ni(1) N(2) C(6) 79.5(7)
N(2) Ni(1) N(4) C(14) 13.7(11)
N(2) Ni(1) N(4) C(18) -159.3(8)
N(4) Ni(1) N(2) C(2) -9.0(11)
N(4) Ni(1) N(2) C(6) 164.0(8)
N(3) Ni(1) N(4) C(14) 98.0(5)
N(3) Ni(1) N(4) C(18) -75.0(7)
N(4) Ni(1) N(3) C(8) -76.4(6)
N(4) Ni(1) N(3) C(12) 101.8(7)
Ni(1) O(1) C(19) O(2) 4.1(12)
Ni(1) O(1) C(19) C(20) -174.7(5)
Ni(1) N(1) C(1) C(2) -37.4(8)
Ni(1) N(1) C(7) C(8) 2.6(9)
Ni(1) N(1) C(13) C(14) 45.9(8)
C(1) N(1) C(7) C(8) -114.9(8)
C(7) N(1) C(1) C(2) 81.6(8)
C(1) N(1) C(13) C(14) 162.8(7)
C(13) N(1) C(1) C(2) -152.8(7)
C(7) N(1) C(13) C(14) -72.9(8)
C(13) N(1) C(7) C(8) 118.5(7)
Ni(1) N(2) C(2) C(1) -9.3(9)
Ni(1) N(2) C(2) C(3) 172.2(6)
Ni(1) N(2) C(6) C(5) -174.8(7)
C(2) N(2) C(6) C(5) -2.1(13)
C(6) N(2) C(2) C(1) 176.6(8)
C(6) N(2) C(2) C(3) -1.8(11)
Ni(1) N(3) C(8) C(7) -3.0(9)
Ni(1) N(3) C(8) C(9) 179.5(7)
Ni(1) N(3) C(12) C(11) 179.4(8)
C(8) N(3) C(12) C(11) -2.5(13)
C(12) N(3) C(8) C(7) 178.6(7)
C(12) N(3) C(8) C(9) 1.1(12)
Ni(1) N(4) C(14) C(13) 7.5(8)
Ni(1) N(4) C(14) C(15) -173.6(7)
Ni(1) N(4) C(18) C(17) 170.6(6)
C(14) N(4) C(18) C(17) -2.1(12)
C(18) N(4) C(14) C(13) -178.6(7)
C(18) N(4) C(14) C(15) 0.3(10)
N(1) C(1) C(2) N(2) 32.2(10)
N(1) C(1) C(2) C(3) -149.5(8)
N(2) C(2) C(3) C(4) 1.5(14)
C(1) C(2) C(3) C(4) -176.8(9)
C(2) C(3) C(4) C(5) 2.4(15)
C(3) C(4) C(5) C(6) -6.0(15)
C(4) C(5) C(6) N(2) 6.3(16)
N(1) C(7) C(8) N(3) 0.2(9)
N(1) C(7) C(8) C(9) 177.8(8)
N(3) C(8) C(9) C(10) 0.1(12)
C(7) C(8) C(9) C(10) -177.4(9)
C(8) C(9) C(10) C(11) 0.0(16)
C(9) C(10) C(11) C(12) -1.3(18)
C(10) C(11) C(12) N(3) 2.8(17)
N(1) C(13) C(14) N(4) -37.0(10)
N(1) C(13) C(14) C(15) 144.2(8)
N(4) C(14) C(15) C(16) 1.5(14)
C(13) C(14) C(15) C(16) -179.8(7)
C(14) C(15) C(16) C(17) -1.6(15)
C(15) C(16) C(17) C(18) -0.1(11)
C(16) C(17) C(18) N(4) 2.0(14)
C(22) C(21) C(26) C(25) -5.1(15)
C(26) C(21) C(22) C(23) 3.5(16)
C(22) C(21) B(1) C(27) 81.9(10)
C(22) C(21) B(1) C(33) -37.9(11)
C(22) C(21) B(1) C(39) -154.9(8)
B(1) C(21) C(22) C(23) -168.9(11)
C(26) C(21) B(1) C(27) -90.3(9)
C(26) C(21) B(1) C(33) 149.9(8)
C(26) C(21) B(1) C(39) 33.0(11)
B(1) C(21) C(26) C(25) 167.6(11)
C(21) C(22) C(23) C(24) -1(2)
C(22) C(23) C(24) C(25) 1(2)
C(23) C(24) C(25) C(26) -2(2)
C(24) C(25) C(26) C(21) 5(2)
C(28) C(27) C(32) C(31) -1.2(12)
C(32) C(27) C(28) C(29) 0.9(12)
C(28) C(27) B(1) C(21) 160.9(7)
C(28) C(27) B(1) C(33) -81.0(9)
C(28) C(27) B(1) C(39) 42.1(10)
B(1) C(27) C(28) C(29) -175.6(8)
C(32) C(27) B(1) C(21) -15.3(10)
C(32) C(27) B(1) C(33) 102.8(9)
C(32) C(27) B(1) C(39) -134.1(8)
B(1) C(27) C(32) C(31) 175.1(8)
C(27) C(28) C(29) C(30) 0.3(11)
C(28) C(29) C(30) C(31) -1.1(13)
C(29) C(30) C(31) C(32) 0.8(13)
C(30) C(31) C(32) C(27) 0.4(10)
C(34) C(33) C(38) C(37) 0.8(11)
C(38) C(33) C(34) C(35) -1.4(12)
C(34) C(33) B(1) C(21) -40.1(10)
C(34) C(33) B(1) C(27) -156.9(7)
C(34) C(33) B(1) C(39) 76.4(9)
B(1) C(33) C(34) C(35) -175.3(8)
C(38) C(33) B(1) C(21) 146.3(7)
C(38) C(33) B(1) C(27) 29.6(10)
C(38) C(33) B(1) C(39) -97.1(8)
B(1) C(33) C(38) C(37) 174.7(7)
C(33) C(34) C(35) C(36) 2.5(14)
C(34) C(35) C(36) C(37) -2.7(16)
C(35) C(36) C(37) C(38) 2.0(15)
C(36) C(37) C(38) C(33) -1.1(14)
C(40) C(39) C(44) C(43) 9.6(17)
C(44) C(39) C(40) C(41) -8.1(15)
C(40) C(39) B(1) C(21) -101.6(9)
C(40) C(39) B(1) C(27) 16.5(12)
C(40) C(39) B(1) C(33) 141.3(8)
B(1) C(39) C(40) C(41) 173.3(9)
C(44) C(39) B(1) C(21) 80.0(11)
C(44) C(39) B(1) C(27) -161.9(9)
C(44) C(39) B(1) C(33) -37.2(12)
B(1) C(39) C(44) C(43) -171.8(11)
C(39) C(40) C(41) C(42) 1.6(17)
C(40) C(41) C(42) C(43) 3.9(18)
C(41) C(42) C(43) C(44) -2(2)
C(42) C(43) C(44) C(39) -5(2)
